data_7700790
loop_
_publ_author_name
'Chen, You-Xuan'
'Yang, Hsueh-Hui'
'Lin, Yu-Liang'
'Hou, Ji-Kuan'
'Chu, Yong-Jui'
'Liu, Fu-Chen'
'Lee, Gene-Hsiang'

_publ_section_title
;
 [3 + 2] cycloaddition of azido-bridged molybdenum(ii) complex with
 nitriles and alkynes.
;
_journal_issue 34
_journal_name_full 'Dalton transactions (Cambridge, England : 2003)'
_journal_page_first 12996
_journal_page_last 13005
_journal_paper_doi 10.1039/c9dt02659b
_journal_volume 48
_journal_year 2019
_chemical_formula_sum 'C14 H22 Mo2 N10 O4'
_chemical_formula_weight 586.29
_space_group_crystal_system monoclinic
_space_group_IT_number 12
_space_group_name_Hall '-C 2y'
_space_group_name_H-M_alt 'C 1 2/m 1'
_symmetry_space_group_name_Hall '-C 2y'
_symmetry_space_group_name_H-M 'C 1 2/m 1'
_atom_sites_solution_hydrogens geom
_audit_creation_method SHELXL-2014/7
_audit_update_record
;
2019-06-24 deposited with the CCDC.    2019-08-09 downloaded from the CCDC.
;
_cell_angle_alpha 90
_cell_angle_beta 114.6150(10)
_cell_angle_gamma 90
_cell_formula_units_Z 4
_cell_length_a 11.3025(7)
_cell_length_b 19.3312(12)
_cell_length_c 10.8564(7)
_cell_measurement_reflns_used 6101
_cell_measurement_temperature 150(2)
_cell_measurement_theta_max 27.52
_cell_measurement_theta_min 2.24
_cell_volume 2156.5(2)
_computing_cell_refinement 'Bruker SAINT'
_computing_data_collection 'Bruker SMART'
_computing_data_reduction 'Bruker SAINT'
_computing_molecular_graphics 'Bruker SHELXTL'
_computing_publication_material 'Bruker SHELXTL'
_computing_structure_refinement 'SHELXL-2014/7 (Sheldrick, 2014)'
_computing_structure_solution 'Bruker SHELXTL'
_diffrn_ambient_temperature 150(2)
_diffrn_measured_fraction_theta_full 1.000
_diffrn_measured_fraction_theta_max 1.000
_diffrn_measurement_device_type 'BRUEKR SMART APEXCCD area detector'
_diffrn_measurement_method 'omega scans'
_diffrn_radiation_type MoK\a
_diffrn_radiation_wavelength 0.71073
_diffrn_reflns_av_R_equivalents 0.0198
_diffrn_reflns_av_unetI/netI 0.0189
_diffrn_reflns_Laue_measured_fraction_full 1.000
_diffrn_reflns_Laue_measured_fraction_max 1.000
_diffrn_reflns_limit_h_max 14
_diffrn_reflns_limit_h_min -14
_diffrn_reflns_limit_k_max 25
_diffrn_reflns_limit_k_min -25
_diffrn_reflns_limit_l_max 14
_diffrn_reflns_limit_l_min -14
_diffrn_reflns_number 8326
_diffrn_reflns_point_group_measured_fraction_full 1.000
_diffrn_reflns_point_group_measured_fraction_max 1.000
_diffrn_reflns_theta_full 25.242
_diffrn_reflns_theta_max 27.499
_diffrn_reflns_theta_min 2.063
_exptl_absorpt_coefficient_mu 1.206
_exptl_absorpt_correction_T_max 0.7456
_exptl_absorpt_correction_T_min 0.6082
_exptl_absorpt_correction_type multi-scan
_exptl_absorpt_process_details SADABS
_exptl_crystal_colour brown
_exptl_crystal_density_diffrn 1.806
_exptl_crystal_density_meas ?
_exptl_crystal_description block
_exptl_crystal_F_000 1168
_exptl_crystal_size_max 0.350
_exptl_crystal_size_mid 0.250
_exptl_crystal_size_min 0.180
_refine_diff_density_max 0.352
_refine_diff_density_min -0.392
_refine_diff_density_rms 0.055
_refine_ls_extinction_method none
_refine_ls_goodness_of_fit_ref 1.079
_refine_ls_hydrogen_treatment constr
_refine_ls_matrix_type full
_refine_ls_number_parameters 172
_refine_ls_number_reflns 2555
_refine_ls_number_restraints 3
_refine_ls_restrained_S_all 1.090
_refine_ls_R_factor_all 0.0202
_refine_ls_R_factor_gt 0.0182
_refine_ls_shift/su_max 0.002
_refine_ls_shift/su_mean 0.000
_refine_ls_structure_factor_coef Fsqd
_refine_ls_weighting_details 'w=1/[\s^2^(Fo^2^)+(0.0214P)^2^+1.9468P] where P=(Fo^2^+2Fc^2^)/3'
_refine_ls_weighting_scheme calc
_refine_ls_wR_factor_gt 0.0464
_refine_ls_wR_factor_ref 0.0474
_reflns_Friedel_coverage 0.000
_reflns_number_gt 2396
_reflns_number_total 2555
_reflns_threshold_expression 'I > 2\s(I)'
_cod_data_source_file c9dt02659b2.cif
_cod_data_source_block ic14622
_cod_depositor_comments
;
The following automatic conversions were performed:

'_exptl_crystal_density_meas' value 'not_measured' was changed to '?'
- the value is perceived as not measured.

Automatic conversion script
Id: cif_fix_values 4973 2017-02-22 13:04:09Z antanas 

 Adding full bibliography for 7700790--7700796.cif.
;
_cod_database_code 7700790
_shelx_shelxl_version_number 2014/7
_shelx_space_group_comment
; 
The symmetry employed for this shelxl refinement is uniquely defined 
by the following loop, which should always be used as a source of 
symmetry information in preference to the above space-group names. 
They are only intended as comments. 
;
_shelx_estimated_absorpt_t_min 0.678
_shelx_estimated_absorpt_t_max 0.812

loop_
_space_group_symop_operation_xyz
'x, y, z'
'-x, y, -z'
'x+1/2, y+1/2, z'
'-x+1/2, y+1/2, -z'
'-x, -y, -z'
'x, -y, z'
'-x+1/2, -y+1/2, -z'
'x+1/2, -y+1/2, z'

loop_
_atom_site_label
_atom_site_type_symbol
_atom_site_fract_x
_atom_site_fract_y
_atom_site_fract_z
_atom_site_U_iso_or_equiv
_atom_site_adp_type
_atom_site_occupancy
_atom_site_site_symmetry_order
_atom_site_calc_flag
_atom_site_refinement_flags_posn
_atom_site_refinement_flags_adp
_atom_site_refinement_flags_occupancy
_atom_site_disorder_assembly
_atom_site_disorder_group
Mo Mo 0.64661(2) 0.41558(2) 0.81370(2) 0.01950(6) Uani 1 1 d . U . . .
N1 N 0.53394(19) 0.5000 0.6861(2) 0.0215(4) Uani 1 2 d S T P . .
N2 N 0.4227(2) 0.5000 0.5981(2) 0.0209(4) Uani 1 2 d S T P . .
N3 N 0.3207(2) 0.5000 0.5158(2) 0.0314(5) Uani 1 2 d S T P . .
N4 N 0.6237(2) 0.5000 0.9494(2) 0.0250(4) Uani 1 2 d S TU P . .
N5 N 0.6657(2) 0.5000 1.0717(2) 0.0269(4) Uani 1 2 d S TU P . .
N6 N 0.7029(3) 0.5000 1.1874(2) 0.0406(6) Uani 1 2 d S T P . .
N7 N 0.7910(2) 0.5000 0.8271(2) 0.0236(4) Uani 1 2 d S T P . .
N8 N 0.8794(2) 0.5000 0.7936(2) 0.0259(4) Uani 1 2 d S T P . .
N9 N 0.9663(2) 0.5000 0.7649(3) 0.0436(6) Uani 1 2 d S T P . .
C1 C 0.65373(17) 0.36302(9) 0.66406(18) 0.0242(3) Uani 1 1 d . U . . .
C2 C 0.49525(17) 0.35664(9) 0.77095(18) 0.0251(3) Uani 1 1 d . U . . .
C3 C 0.6808(2) 0.34341(11) 0.9939(2) 0.0359(5) Uani 1 1 d . . . . .
H3A H 0.6550 0.3611 1.0648 0.043 Uiso 1 1 calc R U . . .
H3B H 0.6619 0.2937 0.9733 0.043 Uiso 1 1 calc R U . . .
C4 C 0.79814(19) 0.36863(10) 0.99554(19) 0.0317(4) Uani 1 1 d . . . . .
H4 H 0.8596 0.3974 1.0720 0.038 Uiso 1 1 calc R U . . .
C5 C 0.82964(18) 0.34569(11) 0.8895(2) 0.0319(4) Uani 1 1 d . . . . .
H5A H 0.8159 0.2960 0.8656 0.038 Uiso 1 1 calc R U . . .
H5B H 0.9091 0.3653 0.8859 0.038 Uiso 1 1 calc R U . . .
O1 O 0.65712(15) 0.33126(7) 0.57529(15) 0.0374(3) Uani 1 1 d . . . . .
O2 O 0.40743(14) 0.31950(8) 0.74178(15) 0.0356(3) Uani 1 1 d . . . . .
N10 N 0.0000 0.64474(11) 0.5000 0.0280(5) Uani 1 2 d S T P . .
C6 C -0.0363(11) 0.6895(7) 0.5904(13) 0.064(4) Uani 0.5 1 d . . P A -1
H6A H -0.1206 0.7114 0.5376 0.096 Uiso 0.5 1 calc R U P A -1
H6B H 0.0301 0.7253 0.6305 0.096 Uiso 0.5 1 calc R U P A -1
H6C H -0.0423 0.6613 0.6626 0.096 Uiso 0.5 1 calc R U P A -1
C7 C 0.108(2) 0.5916(7) 0.553(2) 0.065(3) Uani 0.5 1 d . . P A -1
H7A H 0.0902 0.5593 0.6129 0.097 Uiso 0.5 1 calc R U P A -1
H7B H 0.1909 0.6149 0.6032 0.097 Uiso 0.5 1 calc R U P A -1
H7C H 0.1113 0.5660 0.4765 0.097 Uiso 0.5 1 calc R U P A -1
C8 C -0.0184(11) 0.6856(7) 0.3762(13) 0.055(3) Uani 0.5 1 d . . P A -1
H8A H -0.1078 0.7032 0.3340 0.082 Uiso 0.5 1 calc R U P A -1
H8B H -0.0021 0.6559 0.3118 0.082 Uiso 0.5 1 calc R U P A -1
H8C H 0.0427 0.7246 0.4017 0.082 Uiso 0.5 1 calc R U P A -1
C9 C -0.1200(18) 0.6123(8) 0.439(2) 0.101(6) Uani 0.5 1 d . . P A -1
H9A H -0.1894 0.6470 0.4129 0.151 Uiso 0.5 1 calc R U P A -1
H9B H -0.1301 0.5793 0.5022 0.151 Uiso 0.5 1 calc R U P A -1
H9C H -0.1254 0.5877 0.3576 0.151 Uiso 0.5 1 calc R U P A -1

loop_
_atom_site_aniso_label
_atom_site_aniso_U_11
_atom_site_aniso_U_22
_atom_site_aniso_U_33
_atom_site_aniso_U_23
_atom_site_aniso_U_13
_atom_site_aniso_U_12
Mo 0.01960(9) 0.02032(8) 0.01874(9) 0.00206(5) 0.00815(6) 0.00071(5)
N1 0.0193(10) 0.0229(10) 0.0207(10) 0.000 0.0067(8) 0.000
N2 0.0236(11) 0.0216(10) 0.0192(10) 0.000 0.0104(9) 0.000
N3 0.0255(12) 0.0392(13) 0.0253(11) 0.000 0.0065(10) 0.000
N4 0.0263(11) 0.0300(11) 0.0212(8) 0.000 0.0123(9) 0.000
N5 0.0221(10) 0.0356(12) 0.0233(8) 0.000 0.0098(8) 0.000
N6 0.0381(14) 0.0617(17) 0.0205(12) 0.000 0.0108(11) 0.000
N7 0.0205(10) 0.0254(10) 0.0257(11) 0.000 0.0104(9) 0.000
N8 0.0222(10) 0.0275(11) 0.0258(11) 0.000 0.0077(9) 0.000
N9 0.0307(13) 0.0554(17) 0.0531(17) 0.000 0.0256(13) 0.000
C1 0.0239(8) 0.0229(8) 0.0265(8) 0.0002(6) 0.0112(7) -0.0009(7)
C2 0.0273(8) 0.0243(9) 0.0275(9) -0.0002(7) 0.0151(8) 0.0002(6)
C3 0.0444(12) 0.0357(11) 0.0305(10) 0.0141(8) 0.0183(9) 0.0068(9)
C4 0.0303(10) 0.0339(10) 0.0244(9) 0.0105(8) 0.0051(8) 0.0076(8)
C5 0.0260(9) 0.0321(10) 0.0351(10) 0.0086(8) 0.0102(8) 0.0093(8)
O1 0.0426(8) 0.0376(8) 0.0358(8) -0.0105(6) 0.0202(7) -0.0026(6)
O2 0.0360(8) 0.0359(7) 0.0416(8) -0.0072(6) 0.0227(7) -0.0113(6)
N10 0.0345(12) 0.0224(10) 0.0322(12) 0.000 0.0190(10) 0.000
C6 0.118(10) 0.040(3) 0.069(8) 0.012(5) 0.074(8) 0.023(6)
C7 0.057(7) 0.055(4) 0.067(6) -0.001(4) 0.011(5) 0.027(4)
C8 0.099(8) 0.028(3) 0.045(4) 0.007(3) 0.038(5) -0.005(5)
C9 0.028(4) 0.162(17) 0.093(8) -0.006(12) 0.007(5) -0.033(9)

loop_
_atom_type_symbol
_atom_type_description
_atom_type_scat_dispersion_real
_atom_type_scat_dispersion_imag
_atom_type_scat_source
C C 0.0033 0.0016 'International Tables Vol C Tables 4.2.6.8 and 6.1.1.4'
H H 0.0000 0.0000 'International Tables Vol C Tables 4.2.6.8 and 6.1.1.4'
N N 0.0061 0.0033 'International Tables Vol C Tables 4.2.6.8 and 6.1.1.4'
O O 0.0106 0.0060 'International Tables Vol C Tables 4.2.6.8 and 6.1.1.4'
Mo Mo -1.6832 0.6857 'International Tables Vol C Tables 4.2.6.8 and 6.1.1.4'

loop_
_geom_angle_atom_site_label_1
_geom_angle_atom_site_label_2
_geom_angle_atom_site_label_3
_geom_angle
_geom_angle_site_symmetry_1
_geom_angle_site_symmetry_3
C2 Mo C1 80.38(7) . .
C2 Mo N1 93.68(7) . .
C1 Mo N1 94.42(7) . .
C2 Mo C4 104.55(8) . .
C1 Mo C4 104.26(8) . .
N1 Mo C4 155.69(7) . .
C2 Mo N7 167.08(7) . .
C1 Mo N7 98.66(7) . .
N1 Mo N7 73.51(6) . .
C4 Mo N7 88.21(7) . .
C2 Mo N4 104.34(7) . .
C1 Mo N4 165.16(6) . .
N1 Mo N4 71.41(6) . .
C4 Mo N4 88.33(7) . .
N7 Mo N4 73.53(6) . .
C2 Mo C3 70.54(8) . .
C1 Mo C3 110.03(8) . .
N1 Mo C3 147.40(7) . .
C4 Mo C3 36.34(7) . .
N7 Mo C3 121.33(8) . .
N4 Mo C3 84.76(7) . .
C2 Mo C5 108.05(8) . .
C1 Mo C5 69.55(7) . .
N1 Mo C5 149.66(7) . .
C4 Mo C5 36.30(7) . .
N7 Mo C5 83.38(6) . .
N4 Mo C5 120.80(7) . .
C3 Mo C5 62.33(7) . .
N2 N1 Mo 129.54(5) . .
N2 N1 Mo 129.54(5) . 6_565
Mo N1 Mo 97.20(8) . 6_565
N3 N2 N1 179.2(2) . .
N5 N4 Mo 127.59(8) . .
N5 N4 Mo 127.59(8) . 6_565
Mo N4 Mo 91.17(7) . 6_565
N6 N5 N4 178.6(3) . .
N8 N7 Mo 130.49(7) . 6_565
N8 N7 Mo 130.49(7) . .
Mo N7 Mo 91.97(7) 6_565 .
N9 N8 N7 178.3(3) . .
O1 C1 Mo 179.29(16) . .
O2 C2 Mo 176.59(16) . .
C4 C3 Mo 67.90(10) . .
C3 C4 C5 115.97(19) . .
C3 C4 Mo 75.76(11) . .
C5 C4 Mo 76.35(11) . .
C4 C5 Mo 67.35(10) . .
C9 N10 C6 95.5(11) . .
C9 N10 C8 93.8(10) . .
C6 N10 C8 108.1(3) . .
C9 N10 C7 110.2(6) . .
C6 N10 C7 123.0(9) . .
C8 N10 C7 119.3(10) . .

loop_
_geom_bond_atom_site_label_1
_geom_bond_atom_site_label_2
_geom_bond_distance
_geom_bond_site_symmetry_2
Mo C2 1.9440(18) .
Mo C1 1.9460(18) .
Mo N1 2.1756(13) .
Mo C4 2.1994(18) .
Mo N7 2.2692(14) .
Mo N4 2.2847(14) .
Mo C3 2.3008(19) .
Mo C5 2.3160(18) .
N1 N2 1.222(3) .
N1 Mo 2.1756(13) 6_565
N2 N3 1.127(3) .
N4 N5 1.209(3) .
N4 Mo 2.2847(14) 6_565
N5 N6 1.146(3) .
N7 N8 1.198(3) .
N7 Mo 2.2692(14) 6_565
N8 N9 1.148(3) .
C1 O1 1.157(2) .
C2 O2 1.157(2) .
C3 C4 1.407(3) .
C4 C5 1.411(3) .
N10 C9 1.387(17) .
N10 C6 1.489(13) .
N10 C8 1.498(13) .
N10 C7 1.511(16) .
